data_1513740
loop_
_publ_author_name
'Telpoukhovskaia, Maria A.'
'Rodr\'iguez-Rodr\'iguez, Cristina'
'Cawthray, Jacqueline F.'
'Scott, Lauren E.'
'Page, Brent D. G.'
'Al\'i-Torres, Jorge'
'Sodupe, Mariona'
'Bailey, Gwendolyn A.'
'Patrick, Brian O.'
'Orvig, Chris'

_publ_section_title
;
 3-Hydroxy-4-pyridinone derivatives as metal ion and amyloid binding
 agents.
;
_journal_issue 2
_journal_name_full 'Metallomics : integrated biometal science'
_journal_page_first 249
_journal_page_last 262
_journal_paper_doi 10.1039/c3mt00135k
_journal_volume 6
_journal_year 2014
_chemical_formula_sum 'C19 H18 N2 O2'
_chemical_formula_weight 306.35
_chemical_name_systematic
;
?
;
_space_group_IT_number 14
_symmetry_cell_setting monoclinic
_symmetry_space_group_name_Hall '-P 2ybc'
_symmetry_space_group_name_H-M 'P 1 21/c 1'
_atom_sites_solution_hydrogens geom
_atom_sites_solution_primary direct
_atom_sites_solution_secondary difmap
_audit_creation_method SHELXL-97
_cell_angle_alpha 90.00
_cell_angle_beta 92.016(5)
_cell_angle_gamma 90.00
_cell_formula_units_Z 4
_cell_length_a 8.8050(8)
_cell_length_b 18.3583(16)
_cell_length_c 9.8145(8)
_cell_measurement_reflns_used 5584
_cell_measurement_temperature 100.0(2)
_cell_measurement_theta_max 25.30
_cell_measurement_theta_min 2.31
_cell_volume 1585.5(2)
_computing_structure_refinement 'SHELXL-97 (Sheldrick, 2008)'
_diffrn_ambient_temperature 100.0(2)
_diffrn_measured_fraction_theta_full 0.999
_diffrn_measured_fraction_theta_max 0.999
_diffrn_measurement_device_type 'Bruker X8 APEX II'
_diffrn_measurement_method 'area detector'
_diffrn_radiation_monochromator graphite
_diffrn_radiation_source 'fine-focus sealed tube'
_diffrn_radiation_type MoK\a
_diffrn_radiation_wavelength 0.71073
_diffrn_reflns_av_R_equivalents 0.0659
_diffrn_reflns_av_sigmaI/netI 0.0506
_diffrn_reflns_limit_h_max 10
_diffrn_reflns_limit_h_min -10
_diffrn_reflns_limit_k_max 22
_diffrn_reflns_limit_k_min -22
_diffrn_reflns_limit_l_max 11
_diffrn_reflns_limit_l_min -11
_diffrn_reflns_number 21917
_diffrn_reflns_theta_full 25.37
_diffrn_reflns_theta_max 25.37
_diffrn_reflns_theta_min 2.22
_exptl_absorpt_coefficient_mu 0.084
_exptl_absorpt_correction_T_max 0.998
_exptl_absorpt_correction_T_min 0.910
_exptl_absorpt_correction_type multi-scan
_exptl_absorpt_process_details 'SADABS, Sheldrick (2008)'
_exptl_crystal_colour yellow
_exptl_crystal_density_diffrn 1.283
_exptl_crystal_density_method 'not measured'
_exptl_crystal_description plate
_exptl_crystal_F_000 648
_exptl_crystal_size_max 0.30
_exptl_crystal_size_mid 0.11
_exptl_crystal_size_min 0.02
_refine_diff_density_max 0.615
_refine_diff_density_min -0.204
_refine_diff_density_rms 0.046
_refine_ls_extinction_method none
_refine_ls_goodness_of_fit_ref 1.040
_refine_ls_hydrogen_treatment mixed
_refine_ls_matrix_type full
_refine_ls_number_parameters 217
_refine_ls_number_reflns 2909
_refine_ls_number_restraints 0
_refine_ls_restrained_S_all 1.040
_refine_ls_R_factor_all 0.0935
_refine_ls_R_factor_gt 0.0427
_refine_ls_shift/su_max 0.000
_refine_ls_shift/su_mean 0.000
_refine_ls_structure_factor_coef Fsqd
_refine_ls_weighting_details 'calc w=1/[\s^2^(Fo^2^)+(0.0352P)^2^+0.9392P] where P=(Fo^2^+2Fc^2^)/3'
_refine_ls_weighting_scheme calc
_refine_ls_wR_factor_gt 0.0899
_refine_ls_wR_factor_ref 0.1100
_reflns_number_gt 1812
_reflns_number_total 2909
_reflns_threshold_expression >2\s(I)
_cod_data_source_file c3mt00135k.txt
_cod_data_source_block co416
_cod_original_sg_symbol_H-M 'P 21/c'
_cod_database_code 1513740

loop_
_symmetry_equiv_pos_as_xyz
'x, y, z'
'-x, y+1/2, -z+1/2'
'-x, -y, -z'
'x, -y-1/2, z-1/2'

loop_
_atom_site_label
_atom_site_type_symbol
_atom_site_fract_x
_atom_site_fract_y
_atom_site_fract_z
_atom_site_U_iso_or_equiv
_atom_site_adp_type
_atom_site_occupancy
_atom_site_symmetry_multiplicity
_atom_site_calc_flag
_atom_site_refinement_flags
C1 C 0.2995(3) 0.25210(13) 0.9295(2) 0.0299(6) Uani 1 1 d .
H1A H 0.1943 0.2628 0.9520 0.045 Uiso 1 1 calc R
H1B H 0.3658 0.2582 1.0110 0.045 Uiso 1 1 calc R
H1C H 0.3063 0.2018 0.8968 0.045 Uiso 1 1 calc R
C2 C 0.3483(2) 0.30308(12) 0.8207(2) 0.0223(5) Uani 1 1 d .
C3 C 0.2506(2) 0.34970(12) 0.7536(2) 0.0231(5) Uani 1 1 d .
C4 C 0.2988(3) 0.40058(12) 0.6516(2) 0.0265(5) Uani 1 1 d .
C5 C 0.4581(3) 0.40186(12) 0.6339(2) 0.0276(5) Uani 1 1 d .
H5 H 0.4995 0.4371 0.5749 0.033 Uiso 1 1 calc R
C6 C 0.5525(3) 0.35419(12) 0.6990(2) 0.0269(5) Uani 1 1 d .
H6 H 0.6581 0.3558 0.6822 0.032 Uiso 1 1 calc R
C7 C 0.6055(2) 0.24874(12) 0.8411(2) 0.0244(5) Uani 1 1 d .
C8 C 0.5901(3) 0.17740(13) 0.7959(2) 0.0268(5) Uani 1 1 d .
H8 H 0.5136 0.1654 0.7291 0.032 Uiso 1 1 calc R
C9 C 0.6858(3) 0.12397(13) 0.8478(2) 0.0269(6) Uani 1 1 d .
H9 H 0.6745 0.0753 0.8164 0.032 Uiso 1 1 calc R
C10 C 0.7995(3) 0.14070(13) 0.9465(2) 0.0277(6) Uani 1 1 d .
C11 C 0.8186(3) 0.21353(13) 0.9862(2) 0.0298(6) Uani 1 1 d .
H11 H 0.8991 0.2265 1.0484 0.036 Uiso 1 1 calc R
C12 C 0.7201(3) 0.26683(13) 0.9349(2) 0.0285(6) Uani 1 1 d .
H12 H 0.7316 0.3159 0.9645 0.034 Uiso 1 1 calc R
C13 C 0.0414(3) 0.41224(13) 0.8471(2) 0.0303(6) Uani 1 1 d .
H13A H -0.0694 0.4074 0.8590 0.036 Uiso 1 1 calc R
H13B H 0.0580 0.4545 0.7867 0.036 Uiso 1 1 calc R
C14 C 0.1191(3) 0.42603(13) 0.9835(2) 0.0267(5) Uani 1 1 d .
C15 C 0.0657(3) 0.39508(14) 1.1015(2) 0.0336(6) Uani 1 1 d .
H15 H -0.0215 0.3646 1.0964 0.040 Uiso 1 1 calc R
C16 C 0.1382(3) 0.40810(15) 1.2269(3) 0.0411(7) Uani 1 1 d .
H16 H 0.0993 0.3874 1.3072 0.049 Uiso 1 1 calc R
C17 C 0.2663(3) 0.45101(16) 1.2352(3) 0.0404(7) Uani 1 1 d .
H17 H 0.3166 0.4595 1.3210 0.048 Uiso 1 1 calc R
C18 C 0.3218(3) 0.48172(15) 1.1182(3) 0.0384(7) Uani 1 1 d .
H18 H 0.4108 0.5109 1.1233 0.046 Uiso 1 1 calc R
C19 C 0.2469(3) 0.46975(13) 0.9932(2) 0.0321(6) Uani 1 1 d .
H19 H 0.2840 0.4919 0.9135 0.039 Uiso 1 1 calc R
N1 N 0.5001(2) 0.30378(10) 0.78823(18) 0.0238(4) Uani 1 1 d .
N2 N 0.8830(3) 0.08571(13) 1.0085(2) 0.0337(5) Uani 1 1 d .
O1 O 0.20479(19) 0.44013(9) 0.58538(16) 0.0361(4) Uani 1 1 d .
O2 O 0.09786(17) 0.34628(8) 0.78243(15) 0.0290(4) Uani 1 1 d .
H2A H 0.979(4) 0.0963(17) 1.048(3) 0.066(10) Uiso 1 1 d .
H2B H 0.873(3) 0.0398(19) 0.976(3) 0.071(11) Uiso 1 1 d .

loop_
_atom_site_aniso_label
_atom_site_aniso_U_11
_atom_site_aniso_U_22
_atom_site_aniso_U_33
_atom_site_aniso_U_23
_atom_site_aniso_U_13
_atom_site_aniso_U_12
C1 0.0306(13) 0.0280(13) 0.0314(14) 0.0053(12) 0.0043(11) 0.0017(11)
C2 0.0270(12) 0.0208(12) 0.0192(11) -0.0049(10) 0.0026(10) 0.0008(10)
C3 0.0267(13) 0.0210(12) 0.0215(12) -0.0058(10) -0.0002(10) -0.0002(10)
C4 0.0367(14) 0.0234(13) 0.0190(12) -0.0051(11) -0.0057(10) 0.0022(11)
C5 0.0398(14) 0.0230(12) 0.0202(12) -0.0004(11) 0.0046(10) -0.0029(11)
C6 0.0340(14) 0.0233(12) 0.0238(12) -0.0021(11) 0.0071(10) -0.0018(10)
C7 0.0256(12) 0.0259(13) 0.0220(12) 0.0020(11) 0.0033(10) 0.0021(10)
C8 0.0293(13) 0.0302(13) 0.0208(12) -0.0031(11) 0.0013(10) 0.0030(11)
C9 0.0339(14) 0.0246(13) 0.0224(12) -0.0039(11) 0.0031(10) 0.0044(11)
C10 0.0273(13) 0.0292(14) 0.0269(13) 0.0015(11) 0.0072(10) 0.0027(11)
C11 0.0256(13) 0.0319(14) 0.0316(14) 0.0023(12) -0.0026(10) -0.0017(11)
C12 0.0307(13) 0.0242(13) 0.0308(14) -0.0002(11) 0.0042(11) -0.0053(11)
C13 0.0295(13) 0.0313(14) 0.0300(14) -0.0023(11) 0.0003(11) 0.0093(11)
C14 0.0269(13) 0.0282(13) 0.0252(13) -0.0021(11) 0.0022(10) 0.0089(11)
C15 0.0334(14) 0.0340(15) 0.0338(14) 0.0031(12) 0.0053(11) 0.0069(12)
C16 0.0468(17) 0.0506(18) 0.0264(14) 0.0065(13) 0.0089(12) 0.0158(14)
C17 0.0400(16) 0.0542(18) 0.0266(14) -0.0086(13) -0.0043(12) 0.0177(14)
C18 0.0322(14) 0.0459(17) 0.0370(15) -0.0146(14) 0.0015(12) 0.0025(12)
C19 0.0349(14) 0.0345(14) 0.0274(13) -0.0039(12) 0.0061(11) 0.0046(12)
N1 0.0277(10) 0.0221(11) 0.0216(10) 0.0024(8) 0.0032(8) 0.0018(8)
N2 0.0346(13) 0.0298(13) 0.0362(13) 0.0031(11) -0.0044(10) 0.0072(11)
O1 0.0434(11) 0.0346(10) 0.0296(9) 0.0051(8) -0.0069(8) 0.0055(8)
O2 0.0269(9) 0.0284(9) 0.0315(9) -0.0043(8) -0.0015(7) 0.0021(7)

loop_
_atom_type_symbol
_atom_type_description
_atom_type_scat_dispersion_real
_atom_type_scat_dispersion_imag
_atom_type_scat_source
C C 0.0033 0.0016 'International Tables Vol C Tables 4.2.6.8 and 6.1.1.4'
H H 0.0000 0.0000 'International Tables Vol C Tables 4.2.6.8 and 6.1.1.4'
N N 0.0061 0.0033 'International Tables Vol C Tables 4.2.6.8 and 6.1.1.4'
O O 0.0106 0.0060 'International Tables Vol C Tables 4.2.6.8 and 6.1.1.4'

loop_
_geom_angle_atom_site_label_1
_geom_angle_atom_site_label_2
_geom_angle_atom_site_label_3
_geom_angle
C2 C1 H1A 109.5
C2 C1 H1B 109.5
H1A C1 H1B 109.5
C2 C1 H1C 109.5
H1A C1 H1C 109.5
H1B C1 H1C 109.5
C3 C2 N1 118.68(19)
C3 C2 C1 123.0(2)
N1 C2 C1 118.32(19)
C2 C3 O2 118.20(19)
C2 C3 C4 122.9(2)
O2 C3 C4 118.83(19)
O1 C4 C5 124.1(2)
O1 C4 C3 121.7(2)
C5 C4 C3 114.3(2)
C6 C5 C4 121.7(2)
C6 C5 H5 119.1
C4 C5 H5 119.1
C5 C6 N1 121.7(2)
C5 C6 H6 119.1
N1 C6 H6 119.1
C12 C7 C8 120.0(2)
C12 C7 N1 120.8(2)
C8 C7 N1 119.2(2)
C9 C8 C7 120.1(2)
C9 C8 H8 119.9
C7 C8 H8 119.9
C8 C9 C10 120.8(2)
C8 C9 H9 119.6
C10 C9 H9 119.6
N2 C10 C11 121.3(2)
N2 C10 C9 120.1(2)
C11 C10 C9 118.5(2)
C12 C11 C10 120.3(2)
C12 C11 H11 119.9
C10 C11 H11 119.9
C7 C12 C11 120.2(2)
C7 C12 H12 119.9
C11 C12 H12 119.9
O2 C13 C14 112.00(18)
O2 C13 H13A 109.2
C14 C13 H13A 109.2
O2 C13 H13B 109.2
C14 C13 H13B 109.2
H13A C13 H13B 107.9
C19 C14 C15 118.6(2)
C19 C14 C13 120.2(2)
C15 C14 C13 121.2(2)
C14 C15 C16 120.8(2)
C14 C15 H15 119.6
C16 C15 H15 119.6
C17 C16 C15 120.2(2)
C17 C16 H16 119.9
C15 C16 H16 119.9
C16 C17 C18 119.7(2)
C16 C17 H17 120.1
C18 C17 H17 120.1
C17 C18 C19 119.9(3)
C17 C18 H18 120.1
C19 C18 H18 120.1
C14 C19 C18 120.8(2)
C14 C19 H19 119.6
C18 C19 H19 119.6
C6 N1 C2 120.30(19)
C6 N1 C7 118.28(19)
C2 N1 C7 121.32(18)
C10 N2 H2A 119.4(19)
C10 N2 H2B 119(2)
H2A N2 H2B 115(3)
C3 O2 C13 113.49(17)

loop_
_geom_bond_atom_site_label_1
_geom_bond_atom_site_label_2
_geom_bond_distance
C1 C2 1.494(3)
C1 H1A 0.9800
C1 H1B 0.9800
C1 H1C 0.9800
C2 C3 1.366(3)
C2 N1 1.385(3)
C3 O2 1.385(3)
C3 C4 1.444(3)
C4 O1 1.264(3)
C4 C5 1.420(3)
C5 C6 1.352(3)
C5 H5 0.9500
C6 N1 1.366(3)
C6 H6 0.9500
C7 C12 1.382(3)
C7 C8 1.388(3)
C7 N1 1.455(3)
C8 C9 1.379(3)
C8 H8 0.9500
C9 C10 1.402(3)
C9 H9 0.9500
C10 N2 1.378(3)
C10 C11 1.401(3)
C11 C12 1.390(3)
C11 H11 0.9500
C12 H12 0.9500
C13 O2 1.462(3)
C13 C14 1.503(3)
C13 H13A 0.9900
C13 H13B 0.9900
C14 C19 1.383(3)
C14 C15 1.387(3)
C15 C16 1.387(3)
C15 H15 0.9500
C16 C17 1.376(4)
C16 H16 0.9500
C17 C18 1.384(4)
C17 H17 0.9500
C18 C19 1.389(3)
C18 H18 0.9500
C19 H19 0.9500
N2 H2A 0.94(3)
N2 H2B 0.90(3)

loop_
_geom_torsion_atom_site_label_1
_geom_torsion_atom_site_label_2
_geom_torsion_atom_site_label_3
_geom_torsion_atom_site_label_4
_geom_torsion
N1 C2 C3 O2 177.15(18)
C1 C2 C3 O2 -3.9(3)
N1 C2 C3 C4 -0.9(3)
C1 C2 C3 C4 178.0(2)
C2 C3 C4 O1 175.8(2)
O2 C3 C4 O1 -2.3(3)
C2 C3 C4 C5 -4.4(3)
O2 C3 C4 C5 177.51(18)
O1 C4 C5 C6 -174.3(2)
C3 C4 C5 C6 5.9(3)
C4 C5 C6 N1 -2.1(3)
C12 C7 C8 C9 2.2(3)
N1 C7 C8 C9 -178.0(2)
C7 C8 C9 C10 0.0(3)
C8 C9 C10 N2 172.8(2)
C8 C9 C10 C11 -3.1(3)
N2 C10 C11 C12 -171.7(2)
C9 C10 C11 C12 4.1(3)
C8 C7 C12 C11 -1.2(3)
N1 C7 C12 C11 179.0(2)
C10 C11 C12 C7 -2.0(3)
O2 C13 C14 C19 92.4(3)
O2 C13 C14 C15 -87.1(3)
C19 C14 C15 C16 0.5(3)
C13 C14 C15 C16 180.0(2)
C14 C15 C16 C17 -1.3(4)
C15 C16 C17 C18 0.7(4)
C16 C17 C18 C19 0.7(4)
C15 C14 C19 C18 0.9(3)
C13 C14 C19 C18 -178.6(2)
C17 C18 C19 C14 -1.5(4)
C5 C6 N1 C2 -3.8(3)
C5 C6 N1 C7 172.6(2)
C3 C2 N1 C6 5.2(3)
C1 C2 N1 C6 -173.76(19)
C3 C2 N1 C7 -171.05(19)
C1 C2 N1 C7 10.0(3)
C12 C7 N1 C6 72.0(3)
C8 C7 N1 C6 -107.8(2)
C12 C7 N1 C2 -111.6(2)
C8 C7 N1 C2 68.6(3)
C2 C3 O2 C13 114.8(2)
C4 C3 O2 C13 -67.0(2)
C14 C13 O2 C3 -62.7(2)
